data_7159761
loop_
_publ_author_name
'Le, Duc Long'
'Nguyen, Le Anh'
'Vo, Ngoc Binh'
'Nguyen, Thi Thu Tram'
'Ngo, Quoc Anh'
'Retailleau, Pascal'
'Nguyen, Thanh Binh'

_publ_section_title
;
 Sodium sulfide-promoted regiodefined redox condensation of
 o-nitroanilines with aryl ketones to benzo[a]phenazines and quinoxalines
;
_journal_issue 6
_journal_name_full 'Organic &amp; Biomolecular Chemistry'
_journal_page_first 1167
_journal_page_last 1171
_journal_paper_doi 10.1039/D3OB02028B
_journal_volume 22
_journal_year 2024
_chemical_formula_moiety 'C14 H9 Cl N2'
_chemical_formula_sum 'C14 H9 Cl N2'
_chemical_formula_weight 240.693
_chemical_name_systematic 6-chloro-2-phenylquinoxaline
_space_group_crystal_system monoclinic
_space_group_IT_number 4
_space_group_name_Hall 'P 2yb'
_space_group_name_H-M_alt 'P 1 21 1'
_symmetry_Int_Tables_number 4
_atom_sites_solution_primary dual
_audit_creation_date 2023-11-26
_audit_creation_method
;
Olex2 1.5-ac5-024
(compiled 2022.04.12 svn.rca3783a0 for Rigaku Oxford Diffraction, GUI svn.r6498)
;
_audit_update_record
;
2023-11-27 deposited with the CCDC.	2024-01-10 downloaded from the CCDC.
;
_cell_angle_alpha 90
_cell_angle_beta 103.508(7)
_cell_angle_gamma 90
_cell_formula_units_Z 2
_cell_length_a 9.5508(6)
_cell_length_b 4.7677(3)
_cell_length_c 12.4996(9)
_cell_measurement_reflns_used 5027
_cell_measurement_temperature 293(2)
_cell_measurement_theta_max 31.1120
_cell_measurement_theta_min 4.2660
_cell_volume 553.43(7)
_computing_cell_refinement 'CrysAlisPro 1.171.42.79a (Rigaku OD, 2022)'
_computing_data_collection 'CrysAlisPro 1.171.42.79a (Rigaku OD, 2022)'
_computing_data_reduction 'CrysAlisPro 1.171.42.79a (Rigaku OD, 2022)'
_computing_molecular_graphics 'Olex2 1.5-ac5-024 (Dolomanov et al., 2009)'
_computing_publication_material 'Olex2 1.5-ac5-024 (Dolomanov et al., 2009)'
_computing_structure_refinement 'olex2.refine 1.5-ac5-024 (Bourhis et al., 2015)'
_computing_structure_solution 'SHELXT 2018/2 (Sheldrick, 2018)'
_diffrn_ambient_temperature 293(2)
_diffrn_detector 'Hybrid Pixel Array Detector'
_diffrn_detector_area_resol_mean 5.8140
_diffrn_measured_fraction_theta_full 0.9956
_diffrn_measured_fraction_theta_max 0.9707
_diffrn_measurement_details
;
List of Runs (angles in degrees, time in seconds):

  # Type    Start    End  Width  t~exp~   \w     \q     \k     \f   Frames
#--------------------------------------------------------------------------
  1  \w    -22.00  95.00   0.50    2.50    --    6.50  43.00-143.00  234
  2  \w     -8.00  23.00   0.50    2.50    --   -7.20  43.00-143.00   62
  3  \w    -14.00  37.00   0.50    2.50    --    6.50  57.00  60.00  102
  4  \w     42.00  69.00   0.50    2.50    --    6.50  38.00 -30.00   54
  5  \w     67.00  92.00   0.50    2.50    --    6.50  57.00  60.00   50
  6  \w    -21.00   4.00   0.50    2.50    --    6.50  38.00 -30.00   50
  7  \w    -38.00  81.00   0.50    2.50    --   -7.20  38.00 150.00  238
  8  \w    -37.00  81.00   0.50    2.50    --   -7.20  38.00  60.00  236
;
_diffrn_measurement_device 'four-circle diffractometer'
_diffrn_measurement_device_type 'XtaLAB AFC12 (RINC): Kappa single'
_diffrn_measurement_method '\w scans'
_diffrn_orient_matrix_type 'CrysAlisPro convention (1999,Acta A55,543-557)'
_diffrn_orient_matrix_UB_11 0.0693978000
_diffrn_orient_matrix_UB_12 -0.0613627000
_diffrn_orient_matrix_UB_13 0.0160658000
_diffrn_orient_matrix_UB_21 0.0069423000
_diffrn_orient_matrix_UB_22 0.0516087000
_diffrn_orient_matrix_UB_23 0.0542049000
_diffrn_orient_matrix_UB_31 -0.0311482000
_diffrn_orient_matrix_UB_32 -0.1253151000
_diffrn_orient_matrix_UB_33 0.0144612000
_diffrn_radiation_monochromator mirror
_diffrn_radiation_probe x-ray
_diffrn_radiation_type 'Mo K\a'
_diffrn_radiation_wavelength 0.71073
_diffrn_reflns_av_R_equivalents 0.0383
_diffrn_reflns_av_unetI/netI 0.0374
_diffrn_reflns_Laue_measured_fraction_full 0.9956
_diffrn_reflns_Laue_measured_fraction_max 0.9707
_diffrn_reflns_limit_h_max 12
_diffrn_reflns_limit_h_min -13
_diffrn_reflns_limit_k_max 6
_diffrn_reflns_limit_k_min -6
_diffrn_reflns_limit_l_max 18
_diffrn_reflns_limit_l_min -17
_diffrn_reflns_number 10590
_diffrn_reflns_point_group_measured_fraction_full 0.9835
_diffrn_reflns_point_group_measured_fraction_max 0.9072
_diffrn_reflns_theta_full 25.2417
_diffrn_reflns_theta_max 30.51
_diffrn_reflns_theta_min 3.35
_diffrn_source 'micro-focus sealed X-ray tube'
_diffrn_source_type 'Rigaku (Mo) X-ray Source'
_exptl_absorpt_coefficient_mu 0.319
_exptl_absorpt_correction_T_max 1.000
_exptl_absorpt_correction_T_min 0.650
_exptl_absorpt_correction_type gaussian
_exptl_absorpt_process_details
;
CrysAlisPro 1.171.42.79a (Rigaku Oxford Diffraction, 2022)
Numerical absorption correction based on gaussian integration over
a multifaceted crystal model
Empirical absorption correction using spherical harmonics,
implemented in SCALE3 ABSPACK scaling algorithm.
;
_exptl_crystal_colour colourless
_exptl_crystal_density_diffrn 1.444
_exptl_crystal_description stick
_exptl_crystal_F_000 248.422
_exptl_crystal_recrystallization_method 'Re-crystallisation from solvent: deuterated chloroform'
_exptl_crystal_size_max 0.5
_exptl_crystal_size_mid 0.13
_exptl_crystal_size_min 0.08
_refine_diff_density_max 0.1845
_refine_diff_density_min -0.2707
_refine_diff_density_rms 0.0420
_refine_ls_abs_structure_details 'Hooft, R.W.W., Straver, L.H., Spek, A.L.(2010). J. Appl. Cryst.,43, 665-668.'
_refine_ls_abs_structure_Flack -0.01(3)
_refine_ls_d_res_high 0.7000
_refine_ls_d_res_low 6.0769
_refine_ls_goodness_of_fit_ref 1.1208
_refine_ls_hydrogen_treatment refall
_refine_ls_matrix_type full
_refine_ls_number_constraints 0
_refine_ls_number_parameters 235
_refine_ls_number_reflns 3070
_refine_ls_number_restraints 1
_refine_ls_restrained_S_all 1.1208
_refine_ls_R_factor_all 0.0427
_refine_ls_R_factor_gt 0.0295
_refine_ls_shift/su_max -0.0002
_refine_ls_shift/su_mean 0.0000
_refine_ls_structure_factor_coef Fsqd
_refine_ls_weighting_details 'w=1/[\s^2^(Fo^2^)+(0.0104P)^2^+0.0100P] where P=(Fo^2^+2Fc^2^)/3'
_refine_ls_weighting_scheme calc
_refine_ls_wR_factor_gt 0.0539
_refine_ls_wR_factor_ref 0.0573
_reflns_Friedel_coverage 0.828
_reflns_limit_h_max 13
_reflns_limit_h_min -13
_reflns_limit_k_max 6
_reflns_limit_k_min -6
_reflns_limit_l_max 17
_reflns_limit_l_min -17
_reflns_number_gt 2500
_reflns_number_total 3070
_reflns_threshold_expression I>=2u(I)
_cod_data_source_file d3ob02028b2.cif
_cod_data_source_block CO44P1
_cod_depositor_comments 'Adding full bibliography for 7159759--7159762.cif.'
_cod_original_sg_symbol_Hall ' P 2yb'
_cod_database_code 7159761
_chemical_oxdiff_formula 'C19 H14 Cl N2'
_olex2_refinement_description
;
;
_olex2_submission_special_instructions 'No special instructions were received'
_oxdiff_exptl_absorpt_empirical_details
;
Empirical correction (ABSPACK) includes:
- Absorption correction using spherical harmonics
- Frame scaling
;
_oxdiff_exptl_absorpt_empirical_full_max 1.915
_oxdiff_exptl_absorpt_empirical_full_min 0.503

loop_
_space_group_symop_id
_space_group_symop_operation_xyz
1 x,y,z
2 -x,y+1/2,-z

loop_
_atom_site_label
_atom_site_type_symbol
_atom_site_fract_x
_atom_site_fract_y
_atom_site_fract_z
_atom_site_U_iso_or_equiv
_atom_site_adp_type
_atom_site_occupancy
_atom_site_refinement_flags_posn
Cl1 Cl 0.90425(3) 1.28956(7) 0.39252(3) 0.05327(11) Uani 1.000000 .
N1 N 0.44761(10) 0.4376(2) 0.30662(7) 0.0308(2) Uani 1.000000 .
N2 N 0.58132(11) 0.5961(2) 0.13809(8) 0.0386(3) Uani 1.000000 .
C8 C 0.55360(12) 0.6345(3) 0.32408(9) 0.0294(2) Uani 1.000000 .
C3 C 0.62146(12) 0.7159(2) 0.23981(9) 0.0310(3) Uani 1.000000 .
C4 C 0.73106(13) 0.9217(3) 0.26034(11) 0.0361(3) Uani 1.000000 .
H4 H 0.7837(15) 0.986(3) 0.1949(13) 0.064(5) Uani 1.000000 .
C1 C 0.40910(11) 0.3239(3) 0.20803(8) 0.0304(3) Uani 1.000000 .
C7 C 0.59714(13) 0.7621(3) 0.42852(10) 0.0366(3) Uani 1.000000 .
H7 H 0.5415(14) 0.695(3) 0.4897(12) 0.065(5) Uani 1.000000 .
C9 C 0.29312(12) 0.1115(2) 0.18794(9) 0.0317(2) Uani 1.000000 .
C6 C 0.70341(14) 0.9599(3) 0.44802(11) 0.0399(3) Uani 1.000000 .
H6 H 0.7367(15) 1.064(4) 0.5267(12) 0.065(5) Uani 1.000000 .
C5 C 0.77048(13) 1.0394(2) 0.36333(10) 0.0364(3) Uani 1.000000 .
C14 C 0.22483(14) 0.0439(3) 0.27213(12) 0.0413(3) Uani 1.000000 .
H14 H 0.2600(14) 0.153(3) 0.3510(11) 0.056(4) Uani 1.000000 .
C2 C 0.47865(14) 0.4080(3) 0.12348(10) 0.0386(3) Uani 1.000000 .
H2 H 0.4464(14) 0.317(5) 0.0413(11) 0.069(5) Uani 1.000000 .
C10 C 0.24892(15) -0.0258(3) 0.08710(11) 0.0413(3) Uani 1.000000 .
H10 H 0.2954(18) 0.023(4) 0.0216(13) 0.074(5) Uani 1.000000 .
C13 C 0.11646(15) -0.1553(3) 0.25589(13) 0.0472(4) Uani 1.000000 .
H13 H 0.0653(17) -0.202(4) 0.3209(14) 0.085(5) Uani 1.000000 .
C11 C 0.13920(15) -0.2250(4) 0.07100(12) 0.0498(3) Uani 1.000000 .
H11 H 0.1068(18) -0.334(4) -0.0091(16) 0.097(7) Uani 1.000000 .
C12 C 0.07286(16) -0.2900(3) 0.15546(13) 0.0486(4) Uani 1.000000 .
H12 H -0.0100(17) -0.450(4) 0.1442(14) 0.079(5) Uani 1.000000 .

loop_
_atom_site_aniso_label
_atom_site_aniso_U_11
_atom_site_aniso_U_22
_atom_site_aniso_U_33
_atom_site_aniso_U_12
_atom_site_aniso_U_13
_atom_site_aniso_U_23
Cl1 0.04409(17) 0.04350(18) 0.0698(2) -0.00736(17) 0.00847(14) -0.0006(2)
N1 0.0361(5) 0.0353(5) 0.0227(5) -0.0008(4) 0.0106(4) 0.0006(4)
N2 0.0446(6) 0.0503(7) 0.0246(5) -0.0040(5) 0.0156(4) 0.0021(5)
C8 0.0342(6) 0.0330(6) 0.0223(5) 0.0015(5) 0.0092(4) 0.0022(5)
C3 0.0331(6) 0.0369(8) 0.0243(6) 0.0009(5) 0.0096(4) 0.0040(4)
C4 0.0348(6) 0.0381(7) 0.0365(6) -0.0004(6) 0.0108(5) 0.0055(6)
H4 0.065(10) 0.065(11) 0.068(10) -0.031(9) 0.031(9) 0.008(9)
C1 0.0333(5) 0.0357(7) 0.0227(5) 0.0023(5) 0.0077(4) 0.0004(5)
C7 0.0419(6) 0.0427(8) 0.0260(5) -0.0052(7) 0.0095(5) -0.0033(6)
H7 0.060(9) 0.083(16) 0.058(10) -0.017(9) 0.026(8) -0.019(9)
C9 0.0336(6) 0.0336(6) 0.0273(5) 0.0020(5) 0.0059(4) 0.0003(5)
C6 0.0453(7) 0.0405(7) 0.0334(7) -0.0036(6) 0.0079(6) -0.0039(6)
H6 0.066(10) 0.082(13) 0.050(9) -0.020(9) 0.019(8) -0.022(9)
C5 0.0343(6) 0.0332(7) 0.0407(7) 0.0009(5) 0.0067(5) 0.0020(5)
C14 0.0419(7) 0.0481(8) 0.0359(7) -0.0067(6) 0.0132(6) -0.0028(6)
H14 0.067(9) 0.067(10) 0.043(9) -0.031(9) 0.035(7) -0.016(8)
C2 0.0452(7) 0.0494(8) 0.0234(6) -0.0063(6) 0.0123(5) -0.0028(6)
H2 0.078(10) 0.086(12) 0.044(9) -0.034(11) 0.015(7) -0.012(10)
C10 0.0480(8) 0.0437(8) 0.0309(7) -0.0036(6) 0.0064(6) -0.0047(6)
H10 0.087(12) 0.088(14) 0.051(9) -0.021(10) 0.025(9) -0.008(9)
C13 0.0425(7) 0.0504(10) 0.0505(8) -0.0066(6) 0.0142(6) 0.0011(7)
H13 0.094(11) 0.080(12) 0.096(12) -0.036(13) 0.055(10) -0.024(12)
C11 0.0526(7) 0.0483(8) 0.0440(7) -0.0085(8) 0.0025(6) -0.0067(8)
H11 0.096(13) 0.114(19) 0.074(12) -0.043(13) 0.007(10) -0.024(12)
C12 0.0430(8) 0.0434(10) 0.0551(9) -0.0073(6) 0.0029(7) -0.0023(6)
H12 0.073(12) 0.076(14) 0.084(12) -0.011(11) 0.009(10) -0.004(10)

loop_
_atom_type_symbol
_atom_type_scat_dispersion_real
_atom_type_scat_dispersion_imag
_atom_type_scat_source
_atom_type_scat_dispersion_source
C 0.00347 0.00161 'NoSpherA2: Chem.Sci. 2021, DOI:10.1039/D0SC05526C' 'Henke, Gullikson and Davis, At. Data and Nucl. Data Tables, 1993, 54, 2'
Cl 0.14873 0.16029 'NoSpherA2: Chem.Sci. 2021, DOI:10.1039/D0SC05526C' 'Henke, Gullikson and Davis, At. Data and Nucl. Data Tables, 1993, 54, 2'
H 0.00000 0.00000 'NoSpherA2: Chem.Sci. 2021, DOI:10.1039/D0SC05526C' 'Henke, Gullikson and Davis, At. Data and Nucl. Data Tables, 1993, 54, 2'
N 0.00653 0.00323 'NoSpherA2: Chem.Sci. 2021, DOI:10.1039/D0SC05526C' 'Henke, Gullikson and Davis, At. Data and Nucl. Data Tables, 1993, 54, 2'

loop_
_exptl_crystal_face_index_h
_exptl_crystal_face_index_k
_exptl_crystal_face_index_l
_exptl_crystal_face_perp_dist
1 0 5 0.0291
-1 0 -5 0.0494
-5 -4 3 0.1693
5 4 -3 0.2121
-4 0 5 0.0620
4 0 -5 0.0571
0 -5 -1 0.1971
-5 0 -2 0.0577
5 0 2 0.0377
-1 -3 5 0.1665

loop_
_geom_angle_atom_site_label_1
_geom_angle_atom_site_label_2
_geom_angle_atom_site_label_3
_geom_angle
_geom_angle_site_symmetry_1
_geom_angle_site_symmetry_3
_geom_angle_publ_flag
C1 N1 C8 117.96(10) . . ?
C2 N2 C3 117.04(10) . . ?
C3 C8 N1 121.54(10) . . ?
C7 C8 N1 119.55(10) . . ?
C7 C8 C3 118.91(11) . . ?
C8 C3 N2 120.11(10) . . ?
C4 C3 N2 119.63(10) . . ?
C4 C3 C8 120.26(11) . . ?
H4 C4 C3 120.5(8) . . ?
C5 C4 C3 118.87(12) . . ?
C5 C4 H4 120.7(8) . . ?
C9 C1 N1 118.37(9) . . ?
C2 C1 N1 119.94(11) . . ?
C2 C1 C9 121.68(10) . . ?
H7 C7 C8 116.1(7) . . ?
C6 C7 C8 120.59(12) . . ?
C6 C7 H7 123.3(7) . . ?
C14 C9 C1 119.51(10) . . ?
C10 C9 C1 122.10(11) . . ?
C10 C9 C14 118.39(12) . . ?
H6 C6 C7 121.9(8) . . ?
C5 C6 C7 120.03(13) . . ?
C5 C6 H6 118.0(8) . . ?
C4 C5 Cl1 120.56(10) . . ?
C6 C5 Cl1 118.10(10) . . ?
C6 C5 C4 121.34(12) . . ?
H14 C14 C9 117.9(7) . . ?
C13 C14 C9 120.79(13) . . ?
C13 C14 H14 121.3(7) . . ?
C1 C2 N2 123.40(12) . . ?
H2 C2 N2 116.1(8) . . ?
H2 C2 C1 120.5(8) . . ?
H10 C10 C9 120.6(9) . . ?
C11 C10 C9 120.58(14) . . ?
C11 C10 H10 118.8(9) . . ?
H13 C13 C14 119.4(9) . . ?
C12 C13 C14 120.49(15) . . ?
C12 C13 H13 120.1(9) . . ?
H11 C11 C10 119.5(10) . . ?
C12 C11 C10 120.28(14) . . ?
C12 C11 H11 120.2(10) . . ?
C11 C12 C13 119.48(14) . . ?
H12 C12 C13 120.0(10) . . ?
H12 C12 C11 120.5(10) . . ?

loop_
_geom_bond_atom_site_label_1
_geom_bond_atom_site_label_2
_geom_bond_distance
_geom_bond_site_symmetry_2
_geom_bond_publ_flag
Cl1 C5 1.7234(12) . ?
N1 C8 1.3603(15) . ?
N1 C1 1.3177(14) . ?
N2 C3 1.3644(14) . ?
N2 C2 1.3099(16) . ?
C8 C3 1.4138(15) . ?
C8 C7 1.4119(16) . ?
C3 C4 1.4139(16) . ?
C4 H4 1.099(14) . ?
C4 C5 1.3739(17) . ?
C1 C9 1.4782(17) . ?
C1 C2 1.4308(15) . ?
C7 H7 1.077(15) . ?
C7 C6 1.365(2) . ?
C9 C14 1.3991(17) . ?
C9 C10 1.3953(18) . ?
C6 H6 1.082(14) . ?
C6 C5 1.4113(18) . ?
C14 H14 1.095(14) . ?
C14 C13 1.3843(19) . ?
C2 H2 1.090(15) . ?
C10 H10 1.045(16) . ?
C10 C11 1.394(2) . ?
C13 H13 1.064(16) . ?
C13 C12 1.385(2) . ?
C11 H11 1.105(19) . ?
C11 C12 1.387(2) . ?
C12 H12 1.083(17) . ?

loop_
_geom_torsion_atom_site_label_1
_geom_torsion_atom_site_label_2
_geom_torsion_atom_site_label_3
_geom_torsion_atom_site_label_4
_geom_torsion
_geom_torsion_site_symmetry_1
_geom_torsion_site_symmetry_2
_geom_torsion_site_symmetry_3
_geom_torsion_site_symmetry_4
_geom_torsion_publ_flag
Cl1 C5 C4 C3 179.61(9) . . . . ?
Cl1 C5 C6 C7 -179.87(11) . . . . ?
N1 C8 C3 N2 -0.10(13) . . . . ?
N1 C8 C3 C4 179.82(10) . . . . ?
N1 C8 C7 C6 179.90(12) . . . . ?
N1 C1 C9 C14 1.97(13) . . . . ?
N1 C1 C9 C10 -177.91(11) . . . . ?
N1 C1 C2 N2 0.08(14) . . . . ?
N2 C3 C8 C7 -179.92(11) . . . . ?
N2 C3 C4 C5 -179.79(11) . . . . ?
N2 C2 C1 C9 179.71(11) . . . . ?
C8 C3 C4 C5 0.29(12) . . . . ?
C8 C7 C6 C5 0.24(16) . . . . ?
C3 C4 C5 C6 -0.33(13) . . . . ?
C4 C5 C6 C7 0.06(15) . . . . ?
C1 C9 C14 C13 -179.61(12) . . . . ?
C1 C9 C10 C11 179.98(13) . . . . ?
C9 C14 C13 C12 -0.49(15) . . . . ?
C9 C10 C11 C12 -0.26(15) . . . . ?
C14 C13 C12 C11 0.34(17) . . . . ?
C10 C11 C12 C13 0.04(19) . . . . ?

loop_
_exptl_oxdiff_crystal_face_indexfrac_h
_exptl_oxdiff_crystal_face_indexfrac_k
_exptl_oxdiff_crystal_face_indexfrac_l
_exptl_oxdiff_crystal_face_x
_exptl_oxdiff_crystal_face_y
_exptl_oxdiff_crystal_face_z
0.9768 -0.0026 5.0196 0.1486 0.2787 0.0425
-0.9768 0.0026 -5.0196 -0.1486 -0.2787 -0.0425
-5.0039 -4.0034 2.9421 -0.0543 -0.0819 0.7001
5.0039 4.0034 -2.9421 0.0543 0.0819 -0.7001
-4.0142 -0.0005 4.9845 -0.1985 0.2423 0.1972
4.0142 0.0005 -4.9845 0.1985 -0.2423 -0.1972
0.0042 -5.0048 -1.0404 0.2907 -0.3147 0.6120
-4.9824 0.0030 -2.0401 -0.3787 -0.1450 0.1253
4.9824 -0.0030 2.0401 0.3787 0.1450 -0.1253
-1.0196 -3.0049 4.9828 0.1937 0.1079 0.4804
